data_1560150
loop_
_publ_author_name
'Martinez-Cuezva, Alberto'
'Pastor, Aurelia'
'Marin-Luna, Marta'
'Diaz-Marin, Carmen'
'Bautista, Delia'
'Alajarin, Mateo'
'Berna, Jose'

_publ_section_title
;
 Cyclization of interlocked fumaramides into \b-lactams: experimental and
 computational mechanistic assessment of the key intercomponent proton
 transfer and the stereocontrolling active pocket.
;
_journal_issue 2
_journal_name_full 'Chemical science'
_journal_page_first 747
_journal_page_last 756
_journal_paper_doi 10.1039/d0sc05757f
_journal_volume 12
_journal_year 2020
_chemical_formula_sum 'C65 H80 Cl N6 O6'
_chemical_formula_weight 1076.80
_space_group_crystal_system triclinic
_space_group_IT_number 2
_space_group_name_Hall '-P 1'
_space_group_name_H-M_alt 'P -1'
_atom_sites_solution_hydrogens mixed
_audit_creation_method SHELXL-2018/1
_audit_update_record
;
2020-06-09 deposited with the CCDC.	2020-11-11 downloaded from the CCDC.
;
_cell_angle_alpha 75.562(2)
_cell_angle_beta 80.992(2)
_cell_angle_gamma 87.013(2)
_cell_formula_units_Z 2
_cell_length_a 12.0771(6)
_cell_length_b 13.4199(6)
_cell_length_c 18.1881(9)
_cell_measurement_reflns_used 9910
_cell_measurement_temperature 100(2)
_cell_measurement_theta_max 74.52
_cell_measurement_theta_min 3.40
_cell_volume 2819.2(2)
_computing_cell_refinement 'SAINT V8.38A (Bruker AXS Inc.)'
_computing_data_collection 'APEX3 2017.3 (Bruker AXS Inc.)'
_computing_data_reduction 'SAINT V8.38A (Bruker AXS Inc.)'
_computing_molecular_graphics 'Bruker SHELXTL'
_computing_publication_material 'Bruker SHELXTL'
_computing_structure_refinement 'SHELXL-2018/1 (Sheldrick, 2018)'
_computing_structure_solution 'SHELXT 2014/5 (Sheldrick, 2014)'
_diffrn_ambient_temperature 100(2)
_diffrn_detector_area_resol_mean 10.4167
_diffrn_measured_fraction_theta_full 1.000
_diffrn_measured_fraction_theta_max 0.996
_diffrn_measurement_device_type 'Bruker D8 QUEST Kappa'
_diffrn_measurement_method '\w-scans and phi scans'
_diffrn_radiation_type CuK\a
_diffrn_radiation_wavelength 1.54178
_diffrn_reflns_av_R_equivalents 0.0373
_diffrn_reflns_av_unetI/netI 0.0152
_diffrn_reflns_Laue_measured_fraction_full 1.000
_diffrn_reflns_Laue_measured_fraction_max 0.996
_diffrn_reflns_limit_h_max 15
_diffrn_reflns_limit_h_min -15
_diffrn_reflns_limit_k_max 16
_diffrn_reflns_limit_k_min -16
_diffrn_reflns_limit_l_max 22
_diffrn_reflns_limit_l_min -22
_diffrn_reflns_number 123263
_diffrn_reflns_point_group_measured_fraction_full 1.000
_diffrn_reflns_point_group_measured_fraction_max 0.996
_diffrn_reflns_theta_full 67.679
_diffrn_reflns_theta_max 74.720
_diffrn_reflns_theta_min 2.537
_diffrn_source 'high brilliance microfocus sealed tube '
_exptl_absorpt_coefficient_mu 1.064
_exptl_absorpt_correction_T_max 0.7538
_exptl_absorpt_correction_T_min 0.6989
_exptl_absorpt_correction_type multi-scan
_exptl_absorpt_process_details SADABS_2016/2
_exptl_crystal_colour colourless
_exptl_crystal_density_diffrn 1.268
_exptl_crystal_description prism
_exptl_crystal_F_000 1154
_exptl_crystal_size_max 0.190
_exptl_crystal_size_mid 0.140
_exptl_crystal_size_min 0.060
_refine_diff_density_max 0.949
_refine_diff_density_min -0.441
_refine_diff_density_rms 0.052
_refine_ls_extinction_method none
_refine_ls_goodness_of_fit_ref 1.032
_refine_ls_hydrogen_treatment mixed
_refine_ls_matrix_type full
_refine_ls_number_parameters 759
_refine_ls_number_reflns 11510
_refine_ls_number_restraints 6
_refine_ls_restrained_S_all 1.032
_refine_ls_R_factor_all 0.0575
_refine_ls_R_factor_gt 0.0532
_refine_ls_shift/su_max 0.000
_refine_ls_shift/su_mean 0.000
_refine_ls_structure_factor_coef Fsqd
_refine_ls_weighting_details 'w=1/[\s^2^(Fo^2^)+(0.0667P)^2^+2.2221P] where P=(Fo^2^+2Fc^2^)/3'
_refine_ls_weighting_scheme calc
_refine_ls_wR_factor_gt 0.1369
_refine_ls_wR_factor_ref 0.1408
_reflns_Friedel_coverage 0.000
_reflns_number_gt 10479
_reflns_number_total 11510
_reflns_threshold_expression 'I > 2\s(I)'
_cod_data_source_file d0sc05757f2.cif
_cod_data_source_block amc113_ROTAXANO_0msp_a
_cod_depositor_comments 'Adding full bibliography for 1560150.cif.'
_cod_database_code 1560150
_shelx_shelxl_version_number 2018/1
_shelx_space_group_comment
;
The symmetry employed for this shelxl refinement is uniquely defined
by the following loop, which should always be used as a source of
symmetry information in preference to the above space-group names.
They are only intended as comments.
;
_shelx_estimated_absorpt_t_min 0.823
_shelx_estimated_absorpt_t_max 0.939

loop_
_space_group_symop_operation_xyz
'x, y, z'
'-x, -y, -z'

loop_
_atom_site_label
_atom_site_type_symbol
_atom_site_fract_x
_atom_site_fract_y
_atom_site_fract_z
_atom_site_U_iso_or_equiv
_atom_site_adp_type
_atom_site_occupancy
_atom_site_site_symmetry_order
_atom_site_calc_flag
_atom_site_refinement_flags_posn
_atom_site_refinement_flags_adp
_atom_site_refinement_flags_occupancy
_atom_site_disorder_assembly
_atom_site_disorder_group
N1 N 0.27053(12) 0.19285(10) 0.24800(9) 0.0256(3) Uani 1 1 d D . . . .
H01 H 0.2548(18) 0.2534(13) 0.2544(12) 0.033(5) Uiso 1 1 d D . . . .
N2 N 0.67231(12) 0.59657(11) 0.14241(9) 0.0283(3) Uani 1 1 d D . . . .
H02 H 0.6075(14) 0.6194(15) 0.1332(12) 0.026(5) Uiso 1 1 d D . . . .
N3 N 0.35558(12) 0.85377(11) 0.32178(9) 0.0261(3) Uani 1 1 d D . . . .
H03 H 0.3430(17) 0.9013(14) 0.2842(10) 0.025(5) Uiso 1 1 d D . . . .
N4 N -0.02337(12) 0.45170(11) 0.32060(9) 0.0269(3) Uani 1 1 d D . . . .
H04 H 0.0442(14) 0.4348(17) 0.3086(13) 0.037(6) Uiso 1 1 d D . . . .
N5 N 0.32855(12) 0.42855(11) 0.38731(8) 0.0271(3) Uani 1 1 d . . . . .
N6 N 0.26537(11) 0.64028(10) 0.08938(8) 0.0232(3) Uani 1 1 d . . . . .
O1 O 0.22067(11) 0.03139(9) 0.25609(8) 0.0312(3) Uani 1 1 d . . . . .
O2 O 0.84653(10) 0.64669(10) 0.14515(8) 0.0334(3) Uani 1 1 d . . . . .
C1 C 0.19393(14) 0.11778(12) 0.26598(9) 0.0243(3) Uani 1 1 d . . . . .
C2 C 0.38381(15) 0.16919(13) 0.21467(12) 0.0310(4) Uani 1 1 d . . . . .
H2A H 0.379430 0.143606 0.168661 0.037 Uiso 1 1 calc R U . . .
H2B H 0.415902 0.113103 0.252259 0.037 Uiso 1 1 calc R U . . .
C3 C 0.46217(14) 0.25962(12) 0.19201(11) 0.0268(4) Uani 1 1 d . . . . .
C4 C 0.49796(15) 0.30583(13) 0.11537(11) 0.0290(4) Uani 1 1 d . . . . .
H4 H 0.469549 0.283060 0.076601 0.035 Uiso 1 1 calc R U . . .
C5 C 0.57527(15) 0.38542(13) 0.09457(10) 0.0293(4) Uani 1 1 d . . . . .
H5 H 0.596915 0.417672 0.041815 0.035 Uiso 1 1 calc R U . . .
C6 C 0.62103(14) 0.41819(12) 0.14981(10) 0.0267(3) Uani 1 1 d . . . . .
C7 C 0.58524(14) 0.37149(13) 0.22707(10) 0.0275(3) Uani 1 1 d . . . . .
H7 H 0.615244 0.392941 0.265805 0.033 Uiso 1 1 calc R U . . .
C8 C 0.50614(14) 0.29393(13) 0.24779(10) 0.0279(4) Uani 1 1 d . . . . .
H8 H 0.481691 0.263871 0.300590 0.033 Uiso 1 1 calc R U . . .
C9 C 0.71213(15) 0.49777(13) 0.12765(11) 0.0309(4) Uani 1 1 d . . . . .
H9A H 0.774652 0.472013 0.156923 0.037 Uiso 1 1 calc R U . . .
H9B H 0.741457 0.507819 0.072374 0.037 Uiso 1 1 calc R U . . .
C10 C 0.74525(14) 0.66437(13) 0.15068(10) 0.0254(3) Uani 1 1 d . . . . .
C11 C 0.69481(13) 0.76456(13) 0.16877(10) 0.0246(3) Uani 1 1 d . . . . .
C12 C 0.78536(14) 0.82049(15) 0.19343(12) 0.0326(4) Uani 1 1 d . . . . .
H12A H 0.811988 0.775751 0.239523 0.039 Uiso 1 1 calc R U . . .
H12B H 0.850059 0.835307 0.151763 0.039 Uiso 1 1 calc R U . . .
C13 C 0.73781(16) 0.92124(15) 0.21129(12) 0.0369(4) Uani 1 1 d . . . . .
H13 H 0.798008 0.957104 0.226366 0.044 Uiso 1 1 calc R U . . .
C14 C 0.64069(16) 0.89778(15) 0.27782(11) 0.0344(4) Uani 1 1 d . . . . .
H14A H 0.610293 0.962680 0.290023 0.041 Uiso 1 1 calc R U . . .
H14B H 0.667839 0.853956 0.324049 0.041 Uiso 1 1 calc R U . . .
C15 C 0.54771(14) 0.84175(13) 0.25514(10) 0.0258(3) Uani 1 1 d . . . . .
C16 C 0.59641(13) 0.74129(12) 0.23516(10) 0.0241(3) Uani 1 1 d . . . . .
H16A H 0.622613 0.695224 0.280898 0.029 Uiso 1 1 calc R U . . .
H16B H 0.537029 0.705440 0.220305 0.029 Uiso 1 1 calc R U . . .
C17 C 0.65349(14) 0.83541(12) 0.09755(10) 0.0257(3) Uani 1 1 d . . . . .
H17A H 0.716594 0.851411 0.054786 0.031 Uiso 1 1 calc R U . . .
H17B H 0.595113 0.800266 0.081103 0.031 Uiso 1 1 calc R U . . .
C18 C 0.60509(15) 0.93528(13) 0.11707(10) 0.0279(4) Uani 1 1 d . . . . .
H18 H 0.577612 0.980945 0.070913 0.034 Uiso 1 1 calc R U . . .
C19 C 0.69650(17) 0.99073(14) 0.14079(13) 0.0379(4) Uani 1 1 d . . . . .
H19A H 0.759634 1.007572 0.098120 0.046 Uiso 1 1 calc R U . . .
H19B H 0.665853 1.055792 0.152581 0.046 Uiso 1 1 calc R U . . .
C20 C 0.50686(14) 0.91003(12) 0.18326(10) 0.0254(3) Uani 1 1 d . . . . .
H20A H 0.473818 0.974594 0.194627 0.031 Uiso 1 1 calc R U . . .
H20B H 0.448020 0.874003 0.168009 0.031 Uiso 1 1 calc R U . . .
O3 O 0.47900(15) 0.74530(15) 0.38166(9) 0.0623(5) Uani 1 1 d . . . . .
C21 C 0.45706(15) 0.80995(14) 0.32505(10) 0.0305(4) Uani 1 1 d . . . . .
C22 C 0.26267(14) 0.82296(13) 0.38384(10) 0.0278(4) Uani 1 1 d . . . . .
H22A H 0.221581 0.885173 0.393786 0.033 Uiso 1 1 calc R U . . .
H22B H 0.292659 0.786692 0.431193 0.033 Uiso 1 1 calc R U . . .
C23 C 0.18205(13) 0.75309(12) 0.36506(10) 0.0241(3) Uani 1 1 d . . . . .
C24 C 0.13679(14) 0.78241(12) 0.29677(10) 0.0264(3) Uani 1 1 d . . . . .
H24 H 0.156445 0.846585 0.261875 0.032 Uiso 1 1 calc R U . . .
C25 C 0.06317(14) 0.71853(13) 0.27936(10) 0.0262(3) Uani 1 1 d . . . . .
H25 H 0.033421 0.739348 0.232427 0.031 Uiso 1 1 calc R U . . .
C26 C 0.03227(14) 0.62414(12) 0.32986(10) 0.0251(3) Uani 1 1 d . . . . .
C27 C 0.07777(14) 0.59504(12) 0.39795(10) 0.0263(3) Uani 1 1 d . . . . .
H27 H 0.057862 0.531016 0.432979 0.032 Uiso 1 1 calc R U . . .
C28 C 0.15215(14) 0.65872(13) 0.41534(10) 0.0254(3) Uani 1 1 d . . . . .
H28 H 0.182750 0.637538 0.461935 0.030 Uiso 1 1 calc R U . . .
C29 C -0.05454(15) 0.56061(13) 0.31213(12) 0.0311(4) Uani 1 1 d . . . . .
H29A H -0.125596 0.565497 0.346608 0.037 Uiso 1 1 calc R U . . .
H29B H -0.068433 0.590236 0.258762 0.037 Uiso 1 1 calc R U . . .
O4 O -0.20370(16) 0.41745(16) 0.31913(19) 0.0589(10) Uani 0.723(5) 1 d . . P A 1
C30 C -0.1059(2) 0.3876(2) 0.3192(2) 0.0292(6) Uani 0.723(5) 1 d . . P A 1
O4' O -0.1808(5) 0.3912(4) 0.3938(4) 0.052(2) Uani 0.277(5) 1 d . . P A 2
C30' C -0.0901(6) 0.3726(6) 0.3574(6) 0.0305(17) Uani 0.277(5) 1 d . . P A 2
C31 C -0.07319(16) 0.27182(14) 0.32882(13) 0.0381(5) Uani 1 1 d . . . . .
C32 C -0.1008(2) 0.2037(2) 0.41099(15) 0.0565(6) Uani 1 1 d . . . . .
H32A H -0.179478 0.215909 0.432198 0.068 Uiso 1 1 calc R U . . .
H32B H -0.051426 0.221450 0.444347 0.068 Uiso 1 1 calc R U . . .
C33 C -0.0829(2) 0.08707(19) 0.40958(13) 0.0475(5) Uani 1 1 d . . . . .
H33 H -0.102228 0.042148 0.462533 0.057 Uiso 1 1 calc R U . . .
C34 C 0.04222(19) 0.07175(18) 0.37846(12) 0.0441(5) Uani 1 1 d . . . . .
H34A H 0.089929 0.088554 0.413176 0.053 Uiso 1 1 calc R U . . .
H34B H 0.056411 -0.001173 0.377200 0.053 Uiso 1 1 calc R U . . .
C35 C 0.07287(15) 0.14046(12) 0.29792(10) 0.0258(3) Uani 1 1 d . . . . .
C36 C 0.04957(15) 0.25380(13) 0.29731(13) 0.0347(4) Uani 1 1 d . . . . .
H36A H 0.067023 0.296371 0.244115 0.042 Uiso 1 1 calc R U . . .
H36B H 0.098983 0.275493 0.328912 0.042 Uiso 1 1 calc R U . . .
C37 C -0.14902(17) 0.23926(17) 0.28007(16) 0.0478(5) Uani 1 1 d . . . . .
H37A H -0.228307 0.248215 0.301741 0.057 Uiso 1 1 calc R U . . .
H37B H -0.135908 0.283983 0.227353 0.057 Uiso 1 1 calc R U . . .
C38 C -0.12778(18) 0.12881(16) 0.27699(14) 0.0432(5) Uani 1 1 d . . . . .
H38 H -0.176879 0.110690 0.242926 0.052 Uiso 1 1 calc R U . . .
C39 C -0.15517(19) 0.06117(17) 0.35657(15) 0.0473(5) Uani 1 1 d . . . . .
H39A H -0.142775 -0.011826 0.354994 0.057 Uiso 1 1 calc R U . . .
H39B H -0.235171 0.070552 0.376375 0.057 Uiso 1 1 calc R U . . .
C40 C -0.00484(17) 0.11146(16) 0.24597(13) 0.0377(4) Uani 1 1 d . . . . .
H40A H 0.013312 0.154229 0.192882 0.045 Uiso 1 1 calc R U . . .
H40B H 0.007767 0.038372 0.244742 0.045 Uiso 1 1 calc R U . . .
C41 C 0.39406(15) 0.50042(14) 0.41257(10) 0.0296(4) Uani 1 1 d . . . . .
H41A H 0.371199 0.492821 0.468364 0.036 Uiso 1 1 calc R U . . .
H41B H 0.375365 0.571727 0.386110 0.036 Uiso 1 1 calc R U . . .
C42 C 0.52043(15) 0.48429(15) 0.39705(11) 0.0331(4) Uani 1 1 d . . . . .
H42A H 0.557152 0.534918 0.416319 0.040 Uiso 1 1 calc R U . . .
H42B H 0.544001 0.499032 0.340811 0.040 Uiso 1 1 calc R U . . .
C43 C 0.56292(18) 0.37699(18) 0.43303(12) 0.0437(5) Uani 1 1 d . . . . .
H43A H 0.538711 0.360548 0.488652 0.066 Uiso 1 1 calc R U . . .
H43B H 0.644995 0.374933 0.422438 0.066 Uiso 1 1 calc R U . . .
H43C H 0.532374 0.326496 0.411137 0.066 Uiso 1 1 calc R U . . .
C44 C 0.29358(16) 0.33127(14) 0.44279(11) 0.0334(4) Uani 1 1 d . . . . .
H44A H 0.348772 0.311731 0.479008 0.040 Uiso 1 1 calc R U . . .
H44B H 0.295040 0.276674 0.414718 0.040 Uiso 1 1 calc R U . . .
C45 C 0.17743(17) 0.33546(14) 0.48860(11) 0.0335(4) Uani 1 1 d . . . . .
H45A H 0.120948 0.352010 0.453185 0.040 Uiso 1 1 calc R U . . .
H45B H 0.174445 0.390510 0.516386 0.040 Uiso 1 1 calc R U . . .
C46 C 0.14987(19) 0.23221(16) 0.54614(12) 0.0415(5) Uani 1 1 d . . . . .
H46A H 0.158914 0.177003 0.519044 0.062 Uiso 1 1 calc R U . . .
H46B H 0.072290 0.233958 0.571623 0.062 Uiso 1 1 calc R U . . .
H46C H 0.200759 0.219534 0.584602 0.062 Uiso 1 1 calc R U . . .
C47 C 0.29592(13) 0.44910(12) 0.31827(10) 0.0236(3) Uani 1 1 d . . . . .
O5 O 0.23446(10) 0.39003(9) 0.30063(7) 0.0289(3) Uani 1 1 d . . . . .
C48 C 0.33546(14) 0.54663(12) 0.25872(9) 0.0223(3) Uani 1 1 d . . . . .
H48A H 0.414191 0.560094 0.261866 0.027 Uiso 1 1 calc R U . . .
H48B H 0.288669 0.605991 0.268724 0.027 Uiso 1 1 calc R U . . .
C49 C 0.32646(13) 0.53355(12) 0.17896(9) 0.0212(3) Uani 1 1 d . . . . .
H49 H 0.361996 0.467562 0.170474 0.025 Uiso 1 1 calc R U . . .
C50 C 0.36663(13) 0.62532(12) 0.11300(9) 0.0224(3) Uani 1 1 d . . . . .
O6 O 0.45535(10) 0.67028(9) 0.08871(7) 0.0279(3) Uani 1 1 d . . . . .
C51 C 0.21035(13) 0.55330(12) 0.14991(9) 0.0215(3) Uani 1 1 d . . . . .
H51 H 0.152837 0.578350 0.187311 0.026 Uiso 1 1 calc R U . . .
C61 C 0.16329(13) 0.47394(12) 0.11779(9) 0.0212(3) Uani 1 1 d . . . . .
C62 C 0.23259(14) 0.40349(13) 0.08726(10) 0.0281(4) Uani 1 1 d . . . . .
H62 H 0.311092 0.404111 0.087751 0.034 Uiso 1 1 calc R U . . .
C63 C 0.18890(16) 0.33222(14) 0.05605(11) 0.0306(4) Uani 1 1 d . . . . .
H63 H 0.237296 0.283889 0.036288 0.037 Uiso 1 1 calc R U . . .
C64 C 0.07541(15) 0.33163(14) 0.05376(10) 0.0294(4) Uani 1 1 d . . . . .
H64 H 0.045214 0.282923 0.032608 0.035 Uiso 1 1 calc R U . . .
C65 C 0.00599(15) 0.40247(15) 0.08248(11) 0.0314(4) Uani 1 1 d . . . . .
H65 H -0.072083 0.402964 0.080163 0.038 Uiso 1 1 calc R U . . .
C66 C 0.04893(14) 0.47328(13) 0.11484(10) 0.0260(3) Uani 1 1 d . . . . .
H66 H 0.000073 0.521099 0.134870 0.031 Uiso 1 1 calc R U . . .
C71 C 0.22038(15) 0.71851(12) 0.03006(10) 0.0257(3) Uani 1 1 d . . . . .
H71A H 0.151359 0.692397 0.018740 0.031 Uiso 1 1 calc R U . . .
H71B H 0.275641 0.731253 -0.017494 0.031 Uiso 1 1 calc R U . . .
C72 C 0.19334(14) 0.81916(12) 0.05299(9) 0.0233(3) Uani 1 1 d . . . . .
C73 C 0.28033(15) 0.87731(13) 0.06177(11) 0.0297(4) Uani 1 1 d . . . . .
H73 H 0.355481 0.852879 0.054237 0.036 Uiso 1 1 calc R U . . .
C74 C 0.25833(16) 0.97045(14) 0.08139(11) 0.0321(4) Uani 1 1 d . . . . .
H74 H 0.318291 1.009356 0.087473 0.039 Uiso 1 1 calc R U . . .
C75 C 0.14962(17) 1.00683(14) 0.09210(11) 0.0331(4) Uani 1 1 d . . . . .
H75 H 0.134684 1.070940 0.105226 0.040 Uiso 1 1 calc R U . . .
C76 C 0.06257(16) 0.94996(15) 0.08374(12) 0.0380(4) Uani 1 1 d . . . . .
H76 H -0.012347 0.975032 0.091030 0.046 Uiso 1 1 calc R U . . .
C77 C 0.08434(15) 0.85540(14) 0.06453(11) 0.0322(4) Uani 1 1 d . . . . .
H77 H 0.024095 0.816056 0.059420 0.039 Uiso 1 1 calc R U . . .
C91 C 0.5258(11) 0.9552(7) 0.5048(6) 0.116(3) Uani 0.5 1 d . . P B 1
H91A H 0.566978 0.946636 0.455178 0.139 Uiso 0.5 1 calc R U P B 1
H91B H 0.470743 0.899143 0.524974 0.139 Uiso 0.5 1 calc R U P B 1
Cl1 Cl 0.6222(5) 0.9501(4) 0.5720(3) 0.1339(16) Uani 0.5 1 d . . P B 1
C92 C 0.5293(7) 1.0260(5) 0.5230(4) 0.072(2) Uani 0.5 1 d . . P C 2
H92A H 0.472700 1.049745 0.560739 0.087 Uiso 0.5 1 calc R U P C 2
H92B H 0.567217 1.087563 0.488278 0.087 Uiso 0.5 1 calc R U P C 2
Cl2 Cl 0.37093(15) 1.05189(11) 0.42764(10) 0.0368(3) Uani 0.5 1 d . . P D 2

loop_
_atom_site_aniso_label
_atom_site_aniso_U_11
_atom_site_aniso_U_22
_atom_site_aniso_U_33
_atom_site_aniso_U_23
_atom_site_aniso_U_13
_atom_site_aniso_U_12
N1 0.0261(7) 0.0167(6) 0.0349(8) -0.0103(6) -0.0003(6) 0.0005(5)
N2 0.0191(7) 0.0229(7) 0.0428(9) -0.0112(6) -0.0001(6) 0.0018(5)
N3 0.0255(7) 0.0232(7) 0.0276(7) -0.0063(6) 0.0021(6) -0.0017(6)
N4 0.0236(7) 0.0225(7) 0.0367(8) -0.0137(6) 0.0003(6) -0.0015(6)
N5 0.0298(7) 0.0249(7) 0.0255(7) -0.0037(6) -0.0045(6) -0.0018(6)
N6 0.0231(7) 0.0201(6) 0.0268(7) -0.0058(5) -0.0044(5) 0.0004(5)
O1 0.0345(7) 0.0176(6) 0.0431(7) -0.0114(5) -0.0041(5) -0.0002(5)
O2 0.0193(6) 0.0357(7) 0.0459(8) -0.0133(6) -0.0027(5) 0.0025(5)
C1 0.0310(9) 0.0177(7) 0.0253(8) -0.0065(6) -0.0059(6) -0.0003(6)
C2 0.0282(9) 0.0212(8) 0.0448(10) -0.0143(7) -0.0001(7) 0.0015(7)
C3 0.0228(8) 0.0194(8) 0.0386(9) -0.0116(7) -0.0001(7) 0.0051(6)
C4 0.0282(8) 0.0263(8) 0.0353(9) -0.0156(7) -0.0021(7) 0.0065(7)
C5 0.0292(9) 0.0255(8) 0.0313(9) -0.0097(7) 0.0037(7) 0.0055(7)
C6 0.0215(8) 0.0204(8) 0.0367(9) -0.0095(7) 0.0028(7) 0.0052(6)
C7 0.0239(8) 0.0245(8) 0.0352(9) -0.0105(7) -0.0036(7) 0.0032(6)
C8 0.0266(8) 0.0231(8) 0.0323(9) -0.0069(7) -0.0003(7) 0.0020(6)
C9 0.0238(8) 0.0233(8) 0.0427(10) -0.0093(7) 0.0054(7) 0.0020(6)
C10 0.0212(8) 0.0258(8) 0.0271(8) -0.0050(6) -0.0007(6) 0.0012(6)
C11 0.0197(7) 0.0243(8) 0.0291(8) -0.0074(6) -0.0001(6) -0.0014(6)
C12 0.0213(8) 0.0383(10) 0.0414(10) -0.0161(8) -0.0025(7) -0.0040(7)
C13 0.0298(9) 0.0377(10) 0.0491(11) -0.0220(9) -0.0027(8) -0.0081(8)
C14 0.0336(9) 0.0367(10) 0.0382(10) -0.0189(8) -0.0059(8) 0.0011(8)
C15 0.0245(8) 0.0254(8) 0.0268(8) -0.0079(7) 0.0000(6) 0.0009(6)
C16 0.0210(7) 0.0225(8) 0.0268(8) -0.0043(6) -0.0010(6) 0.0013(6)
C17 0.0261(8) 0.0220(8) 0.0271(8) -0.0062(6) 0.0026(6) -0.0019(6)
C18 0.0308(9) 0.0201(8) 0.0299(9) -0.0049(6) 0.0029(7) -0.0011(6)
C19 0.0365(10) 0.0244(9) 0.0514(12) -0.0143(8) 0.0091(9) -0.0103(7)
C20 0.0266(8) 0.0199(7) 0.0283(8) -0.0062(6) 0.0002(7) 0.0021(6)
O3 0.0545(10) 0.0747(12) 0.0339(8) 0.0139(8) 0.0113(7) 0.0302(9)
C21 0.0328(9) 0.0275(9) 0.0286(9) -0.0066(7) 0.0014(7) 0.0039(7)
C22 0.0273(8) 0.0266(8) 0.0300(8) -0.0128(7) 0.0049(7) -0.0030(7)
C23 0.0227(8) 0.0207(7) 0.0289(8) -0.0115(6) 0.0047(6) 0.0014(6)
C24 0.0291(8) 0.0193(7) 0.0276(8) -0.0053(6) 0.0040(7) 0.0004(6)
C25 0.0270(8) 0.0251(8) 0.0261(8) -0.0083(6) -0.0009(6) 0.0053(6)
C26 0.0239(8) 0.0212(8) 0.0313(8) -0.0128(7) 0.0016(6) 0.0027(6)
C27 0.0297(8) 0.0183(7) 0.0285(8) -0.0058(6) 0.0030(7) 0.0000(6)
C28 0.0265(8) 0.0235(8) 0.0255(8) -0.0083(6) 0.0011(6) 0.0019(6)
C29 0.0292(9) 0.0238(8) 0.0430(10) -0.0144(7) -0.0045(7) 0.0017(7)
O4 0.0218(10) 0.0335(11) 0.127(3) -0.0306(14) -0.0092(12) 0.0000(8)
C30 0.0220(13) 0.0242(13) 0.0429(19) -0.0116(13) -0.0031(13) -0.0011(9)
O4' 0.036(3) 0.044(3) 0.070(5) -0.015(3) 0.014(3) 0.002(2)
C30' 0.023(3) 0.039(4) 0.031(4) -0.012(3) -0.005(3) 0.007(3)
C31 0.0261(9) 0.0262(9) 0.0624(13) -0.0200(9) 0.0095(8) -0.0071(7)
C32 0.0441(13) 0.0737(17) 0.0553(14) -0.0337(13) 0.0124(11) -0.0047(12)
C33 0.0479(12) 0.0525(13) 0.0356(11) -0.0047(9) 0.0035(9) -0.0004(10)
C34 0.0435(12) 0.0486(12) 0.0343(10) -0.0007(9) -0.0027(9) -0.0020(9)
C35 0.0304(9) 0.0173(7) 0.0291(8) -0.0068(6) 0.0001(7) -0.0033(6)
C36 0.0245(9) 0.0216(8) 0.0586(12) -0.0169(8) 0.0057(8) -0.0058(7)
C37 0.0277(10) 0.0386(11) 0.0755(16) -0.0151(11) -0.0021(10) 0.0023(8)
C38 0.0344(10) 0.0377(11) 0.0610(14) -0.0159(10) -0.0096(9) -0.0052(8)
C39 0.0415(11) 0.0341(11) 0.0664(15) -0.0139(10) -0.0057(10) -0.0025(9)
C40 0.0357(10) 0.0333(10) 0.0491(12) -0.0175(9) -0.0089(9) -0.0013(8)
C41 0.0321(9) 0.0347(9) 0.0245(8) -0.0097(7) -0.0077(7) -0.0009(7)
C42 0.0310(9) 0.0418(10) 0.0286(9) -0.0097(8) -0.0094(7) 0.0001(8)
C43 0.0378(11) 0.0508(12) 0.0380(11) -0.0026(9) -0.0083(9) 0.0072(9)
C44 0.0363(10) 0.0266(9) 0.0317(9) 0.0008(7) -0.0023(7) 0.0023(7)
C45 0.0393(10) 0.0267(9) 0.0303(9) -0.0032(7) 0.0004(8) 0.0017(7)
C46 0.0462(11) 0.0327(10) 0.0362(10) 0.0018(8) 0.0048(9) 0.0010(8)
C47 0.0231(8) 0.0209(7) 0.0279(8) -0.0090(6) -0.0018(6) -0.0003(6)
O5 0.0304(6) 0.0238(6) 0.0343(6) -0.0100(5) -0.0035(5) -0.0062(5)
C48 0.0244(8) 0.0193(7) 0.0251(8) -0.0079(6) -0.0051(6) -0.0008(6)
C49 0.0209(7) 0.0190(7) 0.0254(8) -0.0083(6) -0.0037(6) 0.0004(6)
C50 0.0240(8) 0.0207(7) 0.0245(8) -0.0100(6) -0.0030(6) 0.0017(6)
O6 0.0228(6) 0.0273(6) 0.0328(6) -0.0070(5) -0.0016(5) -0.0030(5)
C51 0.0208(7) 0.0202(7) 0.0240(7) -0.0079(6) -0.0013(6) 0.0013(6)
C61 0.0246(8) 0.0195(7) 0.0199(7) -0.0056(6) -0.0030(6) -0.0002(6)
C62 0.0233(8) 0.0296(9) 0.0357(9) -0.0163(7) -0.0045(7) 0.0017(7)
C63 0.0337(9) 0.0282(9) 0.0351(9) -0.0173(7) -0.0062(7) 0.0037(7)
C64 0.0356(9) 0.0273(8) 0.0299(9) -0.0119(7) -0.0094(7) -0.0044(7)
C65 0.0261(8) 0.0364(10) 0.0358(9) -0.0136(8) -0.0090(7) -0.0017(7)
C66 0.0242(8) 0.0280(8) 0.0283(8) -0.0118(7) -0.0045(6) 0.0032(6)
C71 0.0299(8) 0.0225(8) 0.0260(8) -0.0068(6) -0.0074(7) 0.0019(6)
C72 0.0285(8) 0.0206(7) 0.0190(7) -0.0023(6) -0.0030(6) 0.0009(6)
C73 0.0291(9) 0.0251(8) 0.0351(9) -0.0070(7) -0.0063(7) 0.0004(7)
C74 0.0383(10) 0.0242(8) 0.0345(9) -0.0057(7) -0.0088(8) -0.0029(7)
C75 0.0451(11) 0.0219(8) 0.0309(9) -0.0084(7) 0.0011(8) 0.0016(7)
C76 0.0295(9) 0.0322(10) 0.0488(11) -0.0112(8) 0.0053(8) 0.0042(7)
C77 0.0277(9) 0.0266(9) 0.0405(10) -0.0065(7) -0.0015(7) -0.0021(7)
C91 0.178(12) 0.082(6) 0.103(7) -0.044(6) -0.029(7) -0.013(7)
Cl1 0.154(4) 0.112(3) 0.154(4) -0.038(3) -0.074(3) 0.016(3)
C92 0.103(5) 0.055(4) 0.081(4) -0.039(3) -0.059(4) 0.039(3)
Cl2 0.0489(8) 0.0237(6) 0.0452(8) -0.0118(6) -0.0253(6) 0.0054(6)

loop_
_atom_type_symbol
_atom_type_description
_atom_type_scat_dispersion_real
_atom_type_scat_dispersion_imag
_atom_type_scat_source
C C 0.0181 0.0091 'International Tables Vol C Tables 4.2.6.8 and 6.1.1.4'
H H 0.0000 0.0000 'International Tables Vol C Tables 4.2.6.8 and 6.1.1.4'
N N 0.0311 0.0180 'International Tables Vol C Tables 4.2.6.8 and 6.1.1.4'
O O 0.0492 0.0322 'International Tables Vol C Tables 4.2.6.8 and 6.1.1.4'
Cl Cl 0.3639 0.7018 'International Tables Vol C Tables 4.2.6.8 and 6.1.1.4'

loop_
_geom_angle_atom_site_label_1
_geom_angle_atom_site_label_2
_geom_angle_atom_site_label_3
_geom_angle
_geom_angle_site_symmetry_1
_geom_angle_site_symmetry_3
_geom_angle_publ_flag
C1 N1 C2 117.77(13) . . ?
C1 N1 H01 122.7(15) . . ?
C2 N1 H01 119.5(15) . . ?
C10 N2 C9 120.42(14) . . ?
C10 N2 H02 117.3(14) . . ?
C9 N2 H02 119.9(14) . . ?
C21 N3 C22 121.72(15) . . ?
C21 N3 H03 121.2(14) . . ?
C22 N3 H03 117.1(14) . . ?
C30' N4 C29 125.0(3) . . ?
C30 N4 C29 116.49(18) . . ?
C30' N4 H04 114.3(16) . . ?
C30 N4 H04 119.1(16) . . ?
C29 N4 H04 119.8(16) . . ?
C47 N5 C44 118.63(15) . . ?
C47 N5 C41 123.43(14) . . ?
C44 N5 C41 117.89(14) . . ?
C50 N6 C71 133.17(14) . . ?
C50 N6 C51 95.33(12) . . ?
C71 N6 C51 131.31(13) . . ?
O1 C1 N1 120.39(16) . . ?
O1 C1 C35 120.04(15) . . ?
N1 C1 C35 119.57(14) . . ?
N1 C2 C3 114.10(13) . . ?
N1 C2 H2A 108.7 . . ?
C3 C2 H2A 108.7 . . ?
N1 C2 H2B 108.7 . . ?
C3 C2 H2B 108.7 . . ?
H2A C2 H2B 107.6 . . ?
C4 C3 C8 118.43(16) . . ?
C4 C3 C2 120.82(16) . . ?
C8 C3 C2 120.60(16) . . ?
C3 C4 C5 120.72(17) . . ?
C3 C4 H4 119.6 . . ?
C5 C4 H4 119.6 . . ?
C6 C5 C4 121.00(17) . . ?
C6 C5 H5 119.5 . . ?
C4 C5 H5 119.5 . . ?
C5 C6 C7 118.31(16) . . ?
C5 C6 C9 121.31(16) . . ?
C7 C6 C9 120.29(17) . . ?
C8 C7 C6 120.64(17) . . ?
C8 C7 H7 119.7 . . ?
C6 C7 H7 119.7 . . ?
C7 C8 C3 120.87(17) . . ?
C7 C8 H8 119.6 . . ?
C3 C8 H8 119.6 . . ?
N2 C9 C6 112.46(13) . . ?
N2 C9 H9A 109.1 . . ?
C6 C9 H9A 109.1 . . ?
N2 C9 H9B 109.1 . . ?
C6 C9 H9B 109.1 . . ?
H9A C9 H9B 107.8 . . ?
O2 C10 N2 121.98(16) . . ?
O2 C10 C11 121.49(15) . . ?
N2 C10 C11 116.52(14) . . ?
C10 C11 C12 108.99(14) . . ?
C10 C11 C16 110.57(13) . . ?
C12 C11 C16 108.27(14) . . ?
C10 C11 C17 110.61(14) . . ?
C12 C11 C17 109.00(14) . . ?
C16 C11 C17 109.34(13) . . ?
C13 C12 C11 110.23(14) . . ?
C13 C12 H12A 109.6 . . ?
C11 C12 H12A 109.6 . . ?
C13 C12 H12B 109.6 . . ?
C11 C12 H12B 109.6 . . ?
H12A C12 H12B 108.1 . . ?
C19 C13 C12 110.10(16) . . ?
C19 C13 C14 109.70(16) . . ?
C12 C13 C14 109.49(16) . . ?
C19 C13 H13 109.2 . . ?
C12 C13 H13 109.2 . . ?
C14 C13 H13 109.2 . . ?
C13 C14 C15 109.47(15) . . ?
C13 C14 H14A 109.8 . . ?
C15 C14 H14A 109.8 . . ?
C13 C14 H14B 109.8 . . ?
C15 C14 H14B 109.8 . . ?
H14A C14 H14B 108.2 . . ?
C21 C15 C20 115.22(14) . . ?
C21 C15 C14 108.42(15) . . ?
C20 C15 C14 109.30(14) . . ?
C21 C15 C16 106.62(13) . . ?
C20 C15 C16 107.78(13) . . ?
C14 C15 C16 109.37(14) . . ?
C11 C16 C15 110.71(13) . . ?
C11 C16 H16A 109.5 . . ?
C15 C16 H16A 109.5 . . ?
C11 C16 H16B 109.5 . . ?
C15 C16 H16B 109.5 . . ?
H16A C16 H16B 108.1 . . ?
C18 C17 C11 109.40(14) . . ?
C18 C17 H17A 109.8 . . ?
C11 C17 H17A 109.8 . . ?
C18 C17 H17B 109.8 . . ?
C11 C17 H17B 109.8 . . ?
H17A C17 H17B 108.2 . . ?
C19 C18 C17 109.65(15) . . ?
C19 C18 C20 109.65(15) . . ?
C17 C18 C20 109.58(13) . . ?
C19 C18 H18 109.3 . . ?
C17 C18 H18 109.3 . . ?
C20 C18 H18 109.3 . . ?
C13 C19 C18 109.21(15) . . ?
C13 C19 H19A 109.8 . . ?
C18 C19 H19A 109.8 . . ?
C13 C19 H19B 109.8 . . ?
C18 C19 H19B 109.8 . . ?
H19A C19 H19B 108.3 . . ?
C15 C20 C18 110.15(14) . . ?
C15 C20 H20A 109.6 . . ?
C18 C20 H20A 109.6 . . ?
C15 C20 H20B 109.6 . . ?
C18 C20 H20B 109.6 . . ?
H20A C20 H20B 108.1 . . ?
O3 C21 N3 122.11(17) . . ?
O3 C21 C15 119.58(16) . . ?
N3 C21 C15 118.30(15) . . ?
N3 C22 C23 112.04(14) . . ?
N3 C22 H22A 109.2 . . ?
C23 C22 H22A 109.2 . . ?
N3 C22 H22B 109.2 . . ?
C23 C22 H22B 109.2 . . ?
H22A C22 H22B 107.9 . . ?
C28 C23 C24 118.79(16) . . ?
C28 C23 C22 120.83(16) . . ?
C24 C23 C22 120.38(15) . . ?
C25 C24 C23 120.50(15) . . ?
C25 C24 H24 119.7 . . ?
C23 C24 H24 119.7 . . ?
C24 C25 C26 120.92(16) . . ?
C24 C25 H25 119.5 . . ?
C26 C25 H25 119.5 . . ?
C27 C26 C25 118.41(16) . . ?
C27 C26 C29 121.94(16) . . ?
C25 C26 C29 119.51(16) . . ?
C26 C27 C28 120.77(15) . . ?
C26 C27 H27 119.6 . . ?
C28 C27 H27 119.6 . . ?
C23 C28 C27 120.60(16) . . ?
C23 C28 H28 119.7 . . ?
C27 C28 H28 119.7 . . ?
N4 C29 C26 114.22(15) . . ?
N4 C29 H29A 108.7 . . ?
C26 C29 H29A 108.7 . . ?
N4 C29 H29B 108.7 . . ?
C26 C29 H29B 108.7 . . ?
H29A C29 H29B 107.6 . . ?
O4 C30 N4 121.4(2) . . ?
O4 C30 C31 121.5(2) . . ?
N4 C30 C31 116.6(2) . . ?
O4' C30' N4 118.2(7) . . ?
O4' C30' C31 120.2(6) . . ?
N4 C30' C31 117.6(6) . . ?
C37 C31 C36 109.42(17) . . ?
C37 C31 C32 107.36(18) . . ?
C36 C31 C32 109.22(19) . . ?
C37 C31 C30 101.5(2) . . ?
C36 C31 C30 113.54(16) . . ?
C32 C31 C30 115.2(2) . . ?
C37 C31 C30' 124.1(4) . . ?
C36 C31 C30' 112.3(3) . . ?
C32 C31 C30' 92.3(4) . . ?
C31 C32 C33 109.57(17) . . ?
C31 C32 H32A 109.8 . . ?
C33 C32 H32A 109.8 . . ?
C31 C32 H32B 109.8 . . ?
C33 C32 H32B 109.8 . . ?
H32A C32 H32B 108.2 . . ?
C39 C33 C34 109.27(19) . . ?
C39 C33 C32 109.6(2) . . ?
C34 C33 C32 107.47(19) . . ?
C39 C33 H33 110.1 . . ?
C34 C33 H33 110.1 . . ?
C32 C33 H33 110.1 . . ?
C35 C34 C33 110.64(17) . . ?
C35 C34 H34A 109.5 . . ?
C33 C34 H34A 109.5 . . ?
C35 C34 H34B 109.5 . . ?
C33 C34 H34B 109.5 . . ?
H34A C34 H34B 108.1 . . ?
C34 C35 C36 111.00(16) . . ?
C34 C35 C1 109.64(15) . . ?
C36 C35 C1 113.77(13) . . ?
C34 C35 C40 107.42(16) . . ?
C36 C35 C40 107.09(15) . . ?
C1 C35 C40 107.64(14) . . ?
C35 C36 C31 111.29(14) . . ?
C35 C36 H36A 109.4 . . ?
C31 C36 H36A 109.4 . . ?
C35 C36 H36B 109.4 . . ?
C31 C36 H36B 109.4 . . ?
H36A C36 H36B 108.0 . . ?
C38 C37 C31 111.40(18) . . ?
C38 C37 H37A 109.3 . . ?
C31 C37 H37A 109.3 . . ?
C38 C37 H37B 109.3 . . ?
C31 C37 H37B 109.3 . . ?
H37A C37 H37B 108.0 . . ?
C39 C38 C37 108.9(2) . . ?
C39 C38 C40 109.13(18) . . ?
C37 C38 C40 110.75(17) . . ?
C39 C38 H38 109.3 . . ?
C37 C38 H38 109.3 . . ?
C40 C38 H38 109.3 . . ?
C38 C39 C33 110.67(18) . . ?
C38 C39 H39A 109.5 . . ?
C33 C39 H39A 109.5 . . ?
C38 C39 H39B 109.5 . . ?
C33 C39 H39B 109.5 . . ?
H39A C39 H39B 108.1 . . ?
C38 C40 C35 110.00(16) . . ?
C38 C40 H40A 109.7 . . ?
C35 C40 H40A 109.7 . . ?
C38 C40 H40B 109.7 . . ?
C35 C40 H40B 109.7 . . ?
H40A C40 H40B 108.2 . . ?
N5 C41 C42 114.12(15) . . ?
N5 C41 H41A 108.7 . . ?
C42 C41 H41A 108.7 . . ?
N5 C41 H41B 108.7 . . ?
C42 C41 H41B 108.7 . . ?
H41A C41 H41B 107.6 . . ?
C41 C42 C43 115.25(17) . . ?
C41 C42 H42A 108.5 . . ?
C43 C42 H42A 108.5 . . ?
C41 C42 H42B 108.5 . . ?
C43 C42 H42B 108.5 . . ?
H42A C42 H42B 107.5 . . ?
C42 C43 H43A 109.5 . . ?
C42 C43 H43B 109.5 . . ?
H43A C43 H43B 109.5 . . ?
C42 C43 H43C 109.5 . . ?
H43A C43 H43C 109.5 . . ?
H43B C43 H43C 109.5 . . ?
N5 C44 C45 114.25(15) . . ?
N5 C44 H44A 108.7 . . ?
C45 C44 H44A 108.7 . . ?
N5 C44 H44B 108.7 . . ?
C45 C44 H44B 108.7 . . ?
H44A C44 H44B 107.6 . . ?
C44 C45 C46 110.49(15) . . ?
C44 C45 H45A 109.6 . . ?
C46 C45 H45A 109.6 . . ?
C44 C45 H45B 109.6 . . ?
C46 C45 H45B 109.6 . . ?
H45A C45 H45B 108.1 . . ?
C45 C46 H46A 109.5 . . ?
C45 C46 H46B 109.5 . . ?
H46A C46 H46B 109.5 . . ?
C45 C46 H46C 109.5 . . ?
H46A C46 H46C 109.5 . . ?
H46B C46 H46C 109.5 . . ?
O5 C47 N5 121.82(15) . . ?
O5 C47 C48 118.57(15) . . ?
N5 C47 C48 119.60(14) . . ?
C47 C48 C49 109.18(13) . . ?
C47 C48 H48A 109.8 . . ?
C49 C48 H48A 109.8 . . ?
C47 C48 H48B 109.8 . . ?
C49 C48 H48B 109.8 . . ?
H48A C48 H48B 108.3 . . ?
C48 C49 C50 114.80(13) . . ?
C48 C49 C51 118.55(13) . . ?
C50 C49 C51 85.71(12) . . ?
C48 C49 H49 111.8 . . ?
C50 C49 H49 111.8 . . ?
C51 C49 H49 111.8 . . ?
O6 C50 N6 131.94(16) . . ?
O6 C50 C49 135.24(15) . . ?
N6 C50 C49 92.81(13) . . ?
N6 C51 C61 113.28(13) . . ?
N6 C51 C49 86.15(11) . . ?
C61 C51 C49 119.78(13) . . ?
N6 C51 H51 111.7 . . ?
C61 C51 H51 111.7 . . ?
C49 C51 H51 111.7 . . ?
C66 C61 C62 118.48(15) . . ?
C66 C61 C51 120.00(14) . . ?
C62 C61 C51 121.45(14) . . ?
C63 C62 C61 121.12(16) . . ?
C63 C62 H62 119.4 . . ?
C61 C62 H62 119.4 . . ?
C64 C63 C62 120.05(16) . . ?
C64 C63 H63 120.0 . . ?
C62 C63 H63 120.0 . . ?
C63 C64 C65 119.42(16) . . ?
C63 C64 H64 120.3 . . ?
C65 C64 H64 120.3 . . ?
C64 C65 C66 120.89(16) . . ?
C64 C65 H65 119.6 . . ?
C66 C65 H65 119.6 . . ?
C61 C66 C65 120.02(15) . . ?
C61 C66 H66 120.0 . . ?
C65 C66 H66 120.0 . . ?
N6 C71 C72 112.78(13) . . ?
N6 C71 H71A 109.0 . . ?
C72 C71 H71A 109.0 . . ?
N6 C71 H71B 109.0 . . ?
C72 C71 H71B 109.0 . . ?
H71A C71 H71B 107.8 . . ?
C77 C72 C73 119.06(16) . . ?
C77 C72 C71 121.60(16) . . ?
C73 C72 C71 119.33(15) . . ?
C74 C73 C72 120.62(17) . . ?
C74 C73 H73 119.7 . . ?
C72 C73 H73 119.7 . . ?
C75 C74 C73 120.15(17) . . ?
C75 C74 H74 119.9 . . ?
C73 C74 H74 119.9 . . ?
C74 C75 C76 119.87(17) . . ?
C74 C75 H75 120.1 . . ?
C76 C75 H75 120.1 . . ?
C75 C76 C77 120.17(17) . . ?
C75 C76 H76 119.9 . . ?
C77 C76 H76 119.9 . . ?
C72 C77 C76 120.12(17) . . ?
C72 C77 H77 119.9 . . ?
C76 C77 H77 119.9 . . ?
C91 C91 Cl1 107.9(10) 2_676 . ?
C91 C91 H91A 110.1 2_676 . ?
Cl1 C91 H91A 110.1 . . ?
C91 C91 H91B 110.1 2_676 . ?
Cl1 C91 H91B 110.1 . . ?
H91A C91 H91B 108.4 . . ?
C92 C92 Cl2 114.3(5) 2_676 2_676 ?
C92 C92 H92A 108.7 2_676 . ?
Cl2 C92 H92A 108.7 2_676 . ?
C92 C92 H92B 108.7 2_676 . ?
Cl2 C92 H92B 108.7 2_676 . ?
H92A C92 H92B 107.6 . . ?

loop_
_geom_bond_atom_site_label_1
_geom_bond_atom_site_label_2
_geom_bond_distance
_geom_bond_site_symmetry_2
_geom_bond_publ_flag
N1 C1 1.347(2) . ?
N1 C2 1.460(2) . ?
N1 H01 0.856(16) . ?
N2 C10 1.349(2) . ?
N2 C9 1.460(2) . ?
N2 H02 0.852(16) . ?
N3 C21 1.335(2) . ?
N3 C22 1.457(2) . ?
N3 H03 0.838(16) . ?
N4 C30' 1.338(8) . ?
N4 C30 1.357(3) . ?
N4 C29 1.466(2) . ?
N4 H04 0.845(16) . ?
N5 C47 1.334(2) . ?
N5 C44 1.472(2) . ?
N5 C41 1.477(2) . ?
N6 C50 1.348(2) . ?
N6 C71 1.456(2) . ?
N6 C51 1.492(2) . ?
O1 C1 1.236(2) . ?
O2 C10 1.227(2) . ?
C1 C35 1.531(2) . ?
C2 C3 1.512(2) . ?
C2 H2A 0.9900 . ?
C2 H2B 0.9900 . ?
C3 C4 1.387(3) . ?
C3 C8 1.397(3) . ?
C4 C5 1.396(3) . ?
C4 H4 0.9500 . ?
C5 C6 1.388(3) . ?
C5 H5 0.9500 . ?
C6 C7 1.397(3) . ?
C6 C9 1.511(2) . ?
C7 C8 1.390(2) . ?
C7 H7 0.9500 . ?
C8 H8 0.9500 . ?
C9 H9A 0.9900 . ?
C9 H9B 0.9900 . ?
C10 C11 1.536(2) . ?
C11 C12 1.539(2) . ?
C11 C16 1.539(2) . ?
C11 C17 1.539(2) . ?
C12 C13 1.531(3) . ?
C12 H12A 0.9900 . ?
C12 H12B 0.9900 . ?
C13 C19 1.523(3) . ?
C13 C14 1.531(3) . ?
C13 H13 1.0000 . ?
C14 C15 1.544(2) . ?
C14 H14A 0.9900 . ?
C14 H14B 0.9900 . ?
C15 C21 1.530(2) . ?
C15 C20 1.533(2) . ?
C15 C16 1.546(2) . ?
C16 H16A 0.9900 . ?
C16 H16B 0.9900 . ?
C17 C18 1.535(2) . ?
C17 H17A 0.9900 . ?
C17 H17B 0.9900 . ?
C18 C19 1.534(3) . ?
C18 C20 1.537(2) . ?
C18 H18 1.0000 . ?
C19 H19A 0.9900 . ?
C19 H19B 0.9900 . ?
C20 H20A 0.9900 . ?
C20 H20B 0.9900 . ?
O3 C21 1.224(2) . ?
C22 C23 1.517(2) . ?
C22 H22A 0.9900 . ?
C22 H22B 0.9900 . ?
C23 C28 1.392(2) . ?
C23 C24 1.394(3) . ?
C24 C25 1.389(2) . ?
C24 H24 0.9500 . ?
C25 C26 1.396(2) . ?
C25 H25 0.9500 . ?
C26 C27 1.392(3) . ?
C26 C29 1.505(2) . ?
C27 C28 1.393(2) . ?
C27 H27 0.9500 . ?
C28 H28 0.9500 . ?
C29 H29A 0.9900 . ?
C29 H29B 0.9900 . ?
O4 C30 1.227(4) . ?
C30 C31 1.557(3) . ?
O4' C30' 1.236(9) . ?
C30' C31 1.559(8) . ?
C31 C37 1.518(3) . ?
C31 C36 1.533(2) . ?
C31 C32 1.541(3) . ?
C32 C33 1.574(4) . ?
C32 H32A 0.9900 . ?
C32 H32B 0.9900 . ?
C33 C39 1.508(3) . ?
C33 C34 1.551(3) . ?
C33 H33 1.0000 . ?
C34 C35 1.525(3) . ?
C34 H34A 0.9900 . ?
C34 H34B 0.9900 . ?
C35 C36 1.530(2) . ?
C35 C40 1.557(3) . ?
C36 H36A 0.9900 . ?
C36 H36B 0.9900 . ?
C37 C38 1.504(3) . ?
C37 H37A 0.9900 . ?
C37 H37B 0.9900 . ?
C38 C39 1.501(3) . ?
C38 C40 1.531(3) . ?
C38 H38 1.0000 . ?
C39 H39A 0.9900 . ?
C39 H39B 0.9900 . ?
C40 H40A 0.9900 . ?
C40 H40B 0.9900 . ?
C41 C42 1.522(3) . ?
C41 H41A 0.9900 . ?
C41 H41B 0.9900 . ?
C42 C43 1.524(3) . ?
C42 H42A 0.9900 . ?
C42 H42B 0.9900 . ?
C43 H43A 0.9800 . ?
C43 H43B 0.9800 . ?
C43 H43C 0.9800 . ?
C44 C45 1.521(3) . ?
C44 H44A 0.9900 . ?
C44 H44B 0.9900 . ?
C45 C46 1.530(3) . ?
C45 H45A 0.9900 . ?
C45 H45B 0.9900 . ?
C46 H46A 0.9800 . ?
C46 H46B 0.9800 . ?
C46 H46C 0.9800 . ?
C47 O5 1.243(2) . ?
C47 C48 1.520(2) . ?
C48 C49 1.525(2) . ?
C48 H48A 0.9900 . ?
C48 H48B 0.9900 . ?
C49 C50 1.528(2) . ?
C49 C51 1.562(2) . ?
C49 H49 1.0000 . ?
C50 O6 1.222(2) . ?
C51 C61 1.509(2) . ?
C51 H51 1.0000 . ?
C61 C66 1.391(2) . ?
C61 C62 1.391(2) . ?
C62 C63 1.390(2) . ?
C62 H62 0.9500 . ?
C63 C64 1.378(3) . ?
C63 H63 0.9500 . ?
C64 C65 1.381(3) . ?
C64 H64 0.9500 . ?
C65 C66 1.394(2) . ?
C65 H65 0.9500 . ?
C66 H66 0.9500 . ?
C71 C72 1.516(2) . ?
C71 H71A 0.9900 . ?
C71 H71B 0.9900 . ?
C72 C77 1.382(2) . ?
C72 C73 1.392(2) . ?
C73 C74 1.385(3) . ?
C73 H73 0.9500 . ?
C74 C75 1.379(3) . ?
C74 H74 0.9500 . ?
C75 C76 1.379(3) . ?
C75 H75 0.9500 . ?
C76 C77 1.400(3) . ?
C76 H76 0.9500 . ?
C77 H77 0.9500 . ?
C91 C91 1.31(2) 2_676 ?
C91 Cl1 1.803(13) . ?
C91 H91A 0.9900 . ?
C91 H91B 0.9900 . ?
C92 C92 1.488(12) 2_676 ?
C92 Cl2 1.758(6) 2_676 ?
C92 H92A 0.9900 . ?
C92 H92B 0.9900 . ?

loop_
_geom_hbond_atom_site_label_D
_geom_hbond_atom_site_label_H
_geom_hbond_atom_site_label_A
_geom_hbond_distance_DH
_geom_hbond_distance_HA
_geom_hbond_distance_DA
_geom_hbond_angle_DHA
_geom_hbond_site_symmetry_A
_geom_hbond_publ_flag
N1 H01 O5 0.856(16) 2.188(17) 3.0201(18) 164(2) . yes
N2 H02 O6 0.852(16) 2.134(16) 2.9744(19) 168.8(19) . yes
N3 H03 O1 0.838(16) 2.240(18) 2.924(2) 139.0(18) 1_565 yes
N4 H04 O5 0.845(16) 2.336(17) 3.1687(19) 168(2) . yes
C29 H29B O2 0.99 2.39 3.351(2) 164.1 1_455 yes
